data_4061099
loop_
_publ_author_name
'Tsang, Chi-Wing'
'Rohrick, Crystal A.'
'Saini, Tejindra S.'
'Patrick, Brian O.'
'Gates, Derek P.'

_publ_section_title
;
 Destiny of Transient Phosphenium Ions Generated from the Addition of
 Electrophiles to Phosphaalkenes: Intramolecular C--H Activation,
 Donor--Acceptor Formation, and Linear Oligomerization
;
_journal_coden_ASTM ORGND7
_journal_issue 25
_journal_name_full Organometallics
_journal_page_first 5913
_journal_page_last 5923
_journal_paper_doi 10.1021/om0495022
_journal_volume 23
_journal_year 2004
_chemical_formula_moiety 'C19 H31 P'
_chemical_formula_sum 'C19 H31 P'
_chemical_formula_weight 290.43
_space_group_IT_number 62
_symmetry_cell_setting orthorhombic
_symmetry_Int_Tables_number 62
_symmetry_space_group_name_Hall '-P 2ac 2n'
_symmetry_space_group_name_H-M 'P n m a'
_cell_angle_alpha 90
_cell_angle_beta 90
_cell_angle_gamma 90
_cell_formula_units_Z 4
_cell_length_a 18.865(3)
_cell_length_b 15.809(1)
_cell_length_c 6.1010(4)
_cell_measurement_temperature 173.2
_cell_volume 1820(1)
_diffrn_ambient_temperature 173.2
_exptl_crystal_density_diffrn 1.060
_cod_database_code 4061099

loop_
_symmetry_equiv_pos_as_xyz
'  +x,  +y,  +z'
1/2+x,1/2-y,1/2-z
'  -x,1/2+y,  -z'
'1/2-x,  -y,1/2+z'
'  -x,  -y,  -z'
1/2-x,1/2+y,1/2+z
'  +x,1/2-y,  +z'
'1/2+x,  +y,1/2-z'

loop_
_atom_site_label
_atom_site_fract_x
_atom_site_fract_y
_atom_site_fract_z
_atom_site_U_iso_or_equiv
_atom_site_occupancy
_atom_site_refinement_flags
_atom_site_adp_type
_atom_site_calc_flag
_atom_site_calc_attached_atom
P(1) 0.28082(4) 0.2500 0.3102(1) 0.0269(2) 1.000 ST Uani d ?
C(1) 0.3612(1) 0.2500 0.4862(4) 0.0175(7) 1.000 ST Uani d ?
C(2) 0.39161(9) 0.1720(1) 0.5557(3) 0.0180(5) 1.000 . Uani d ?
C(3) 0.45465(9) 0.1753(1) 0.6784(3) 0.0202(5) 1.000 . Uani d ?
C(4) 0.4870(1) 0.2500 0.7386(4) 0.0182(6) 1.000 ST Uani d ?
C(5) 0.36088(9) 0.0829(1) 0.5076(3) 0.0227(5) 1.000 . Uani d ?
C(6) 0.3955(1) 0.0139(1) 0.6487(4) 0.0315(6) 1.000 . Uani d ?
C(7) 0.3744(1) 0.0582(1) 0.2682(3) 0.0294(5) 1.000 . Uani d ?
C(8) 0.2810(1) 0.0777(1) 0.5608(4) 0.0360(6) 1.000 . Uani d ?
C(9) 0.5571(1) 0.2500 0.8687(5) 0.0234(7) 1.000 ST Uani d ?
C(10) 0.5644(3) 0.3278(3) 1.019(1) 0.024(1) 0.500 . Uiso d ?
C(11) 0.6187(4) 0.2500 0.708(1) 0.039(2) 0.500 S Uiso d ?
C(12) 0.3124(2) 0.2500 0.0592(5) 0.0350(9) 1.000 ST Uani d ?
C(13*) 0.5461(5) 0.1931(6) 1.078(2) 0.027(2) 0.250 . Uiso d ?
C(14*) 0.5814(5) 0.3367(6) 0.936(2) 0.028(2) 0.250 . Uiso d ?
C(15*) 0.6151(5) 0.2113(6) 0.718(2) 0.027(2) 0.250 . Uiso d ?
H(1) 0.4767 0.1220 0.7238 0.025 1.000 . Uiso c ?
H(2) 0.3860 0.0250 0.8035 0.038 1.000 . Uiso c ?
H(3) 0.3760 -0.0414 0.6080 0.038 1.000 . Uiso c ?
H(4) 0.4469 0.0140 0.6232 0.038 1.000 . Uiso c ?
H(5) 0.3527 0.0029 0.2387 0.035 1.000 . Uiso c ?
H(6) 0.3532 0.1007 0.1712 0.035 1.000 . Uiso c ?
H(7) 0.4254 0.0551 0.2415 0.035 1.000 . Uiso c ?
H(8) 0.2734 0.0884 0.7171 0.043 1.000 . Uiso c ?
H(9) 0.2552 0.1203 0.4745 0.043 1.000 . Uiso c ?
H(10) 0.2630 0.0213 0.5234 0.043 1.000 . Uiso c ?
H(11) 0.6091 0.3251 1.0982 0.028 0.500 . Uiso d ?
H(12) 0.5627 0.3794 0.9295 0.028 0.500 . Uiso d ?
H(13) 0.5247 0.3288 1.1240 0.028 0.500 . Uiso d ?
H(14) 0.6638 0.2500 0.7882 0.047 0.500 S Uiso d ?
H(15) 0.6154 0.2004 0.6113 0.047 0.500 . Uiso d ?
H(16) 0.3633 0.2500 0.0346 0.041 1.000 S Uiso d ?
H(17) 0.2793 0.2500 -0.0652 0.041 1.000 S Uiso d ?
H(18*) 0.5072 0.2165 1.1667 0.030 0.250 . Uiso d ?
H(19*) 0.5336 0.1356 1.0320 0.030 0.250 . Uiso d ?
H(20*) 0.5895 0.1921 1.1641 0.030 0.250 . Uiso d ?
H(21*) 0.6268 0.3313 1.0189 0.034 0.250 . Uiso d ?
H(22*) 0.5897 0.3717 0.8076 0.034 0.250 . Uiso d ?
H(23*) 0.5464 0.3631 1.0321 0.034 0.250 . Uiso d ?
H(24*) 0.6006 0.1551 0.6712 0.031 0.250 . Uiso d ?
H(25*) 0.6223 0.2500 0.5917 0.031 0.500 S Uiso d ?
H(26) 0.6598 0.2073 0.8020 0.031 0.250 . Uiso d ?

loop_
_atom_site_aniso_label
_atom_site_aniso_U_11
_atom_site_aniso_U_22
_atom_site_aniso_U_33
_atom_site_aniso_U_12
_atom_site_aniso_U_13
_atom_site_aniso_U_23
P(1) 0.0170(3) 0.0408(5) 0.0228(4) 0.0000 -0.0027(3) 0.0000
C(1) 0.014(1) 0.027(2) 0.011(1) 0.0000 0.004(1) 0.0000
C(2) 0.0183(9) 0.023(1) 0.0126(9) -0.0010(8) 0.0044(7) -0.0026(8)
C(3) 0.0215(8) 0.020(1) 0.019(1) 0.0027(7) 0.0000(8) 0.0002(9)
C(4) 0.017(1) 0.021(1) 0.015(1) 0.0000 0.003(1) 0.0000
C(5) 0.024(1) 0.023(1) 0.021(1) -0.0052(8) 0.0017(8) -0.0045(9)
C(6) 0.044(1) 0.020(1) 0.031(1) -0.0067(9) -0.002(1) -0.0016(9)
C(7) 0.034(1) 0.029(1) 0.025(1) -0.0042(9) -0.0012(9) -0.008(1)
C(8) 0.030(1) 0.034(1) 0.045(1) -0.012(1) 0.009(1) -0.003(1)
C(9) 0.020(1) 0.022(1) 0.028(2) 0.0000 -0.006(1) 0.0000
C(12) 0.038(2) 0.046(2) 0.021(2) 0.0000 -0.009(1) 0.0000

loop_
_geom_bond_atom_site_label_1
_geom_bond_atom_site_label_2
_geom_bond_distance
_geom_bond_site_symmetry_1
_geom_bond_site_symmetry_2
_geom_bond_publ_flag
P(1) C(1) 1.858(2) . . yes
P(1) C(12) 1.643(3) . . yes
C(1) C(2) 1.425(2) . . yes
C(1) C(2) 1.425(2) . 7 yes
C(2) C(3) 1.406(2) . . yes
C(2) C(5) 1.551(2) . . yes
C(3) C(4) 1.379(2) . . yes
C(3) H(1) 0.98 . . no
C(4) C(9) 1.542(3) . . yes
C(5) C(6) 1.535(3) . . yes
C(5) C(7) 1.533(3) . . yes
C(5) C(8) 1.544(3) . . yes
C(6) H(2) 0.98 . . no
C(6) H(3) 0.98 . . no
C(6) H(4) 0.98 . . no
C(7) H(5) 0.98 . . no
C(7) H(6) 0.98 . . no
C(7) H(7) 0.98 . . no
C(8) H(8) 0.98 . . no
C(8) H(9) 0.98 . . no
C(8) H(10) 0.98 . . no
C(9) C(10) 1.540(5) . . yes
C(9) C(10) 1.540(5) . 7 yes
C(9) C(11) 1.521(8) . . yes
C(9) C(13*) 1.576(9) . . yes
C(9) C(13*) 1.576(9) . 7 yes
C(9) C(14*) 1.502(9) . . yes
C(9) C(14*) 1.502(9) . 7 yes
C(9) C(15*) 1.55(1) . . yes
C(9) C(15*) 1.55(1) . 7 yes
C(10) C(13*) 0.600(9) . 7 yes
C(10) C(14*) 0.617(9) . . yes
C(10) H(11) 0.97 . . no
C(10) H(12) 0.98 . . no
C(10) H(13) 0.99 . . no
C(11) H(14) 0.98 . . no
C(11) H(15) 0.98 . . no
C(11) H(15) 0.98 . 7 no
C(12) H(16) 0.97 . . no
C(12) H(17) 0.98 . . no
C(13*) H(18*) 0.98 . . no
C(13*) H(19*) 0.98 . . no
C(13*) H(20*) 0.97 . . no
C(14*) H(22*) 0.97 . . no
C(14*) H(23*) 0.98 . . no
C(15*) H(24*) 0.97 . . no
C(15*) H(25*) 0.99 . . no
C(15*) H(26) 0.99 . . no
